data_8000373
loop_
_publ_author_name
'Andrzejewski, Micha\/l'
'Katrusiak, Andrzej'

_publ_section_title
;
 Piezochromic Porous Metal-Organic Framework.
;
_journal_issue 1
_journal_name_full 'The journal of physical chemistry letters'
_journal_page_first 279
_journal_page_last 284
_journal_paper_doi 10.1021/acs.jpclett.6b02458
_journal_volume 8
_journal_year 2017
_chemical_formula_moiety 'C14 H18 Co N2 O5'
_chemical_formula_sum 'C14 H18 Co N2 O5'
_chemical_formula_weight 353.23
_chemical_name_common AMU1
_chemical_name_systematic
;
Co(1,4-benzenedicarboxylate)(1,4-diazabicyclo[2.2.2]octane)H2O
;
_space_group_crystal_system triclinic
_space_group_IT_number 1
_space_group_name_Hall 'P 1'
_space_group_name_H-M_alt 'P 1'
_atom_sites_solution_hydrogens mixed
_atom_sites_solution_primary direct
_audit_creation_date 2016-07-12
_audit_creation_method
;
Olex2 1.2
(compiled 2016.02.19 svn.r3266 for OlexSys, GUI svn.r5155)
;
_cell_angle_alpha 90.03(4)
_cell_angle_beta 95.46(3)
_cell_angle_gamma 93.21(2)
_cell_formula_units_Z 1
_cell_length_a 5.9847(14)
_cell_length_b 7.0514(17)
_cell_length_c 10.628(5)
_cell_measurement_reflns_used 773
_cell_measurement_temperature 296(2)
_cell_measurement_theta_max 53.302
_cell_measurement_theta_min 9.782
_cell_volume 445.8(3)
_computing_molecular_graphics 'Olex2 (Dolomanov et al., 2009)'
_computing_publication_material 'Olex2 (Dolomanov et al., 2009)'
_computing_structure_refinement 'ShelXL (Sheldrick, 2015)'
_computing_structure_solution 'ShelXS (Sheldrick, 2008)'
_diffrn_ambient_temperature 296(2)
_diffrn_measured_fraction_theta_full 0.230
_diffrn_measured_fraction_theta_max 0.226
_diffrn_measurement_device_type 'multiwire proportional'
_diffrn_measurement_method 'phi and omega scans'
_diffrn_radiation_monochromator graphite
_diffrn_radiation_type MoK\a
_diffrn_radiation_wavelength 0.71073
_diffrn_reflns_av_R_equivalents 0.0891
_diffrn_reflns_av_unetI/netI 0.1522
_diffrn_reflns_Laue_measured_fraction_full 0.230
_diffrn_reflns_Laue_measured_fraction_max 0.226
_diffrn_reflns_limit_h_max 7
_diffrn_reflns_limit_h_min -7
_diffrn_reflns_limit_k_max 8
_diffrn_reflns_limit_k_min -8
_diffrn_reflns_limit_l_max 4
_diffrn_reflns_limit_l_min -4
_diffrn_reflns_number 2046
_diffrn_reflns_point_group_measured_fraction_full 0.230
_diffrn_reflns_point_group_measured_fraction_max 0.226
_diffrn_reflns_theta_full 26.000
_diffrn_reflns_theta_max 26.151
_diffrn_reflns_theta_min 4.891
_exptl_absorpt_coefficient_mu 0.983
_exptl_absorpt_correction_T_max 0.906
_exptl_absorpt_correction_T_min 0.889
_exptl_absorpt_correction_type multi-scan
_exptl_absorpt_process_details
;
Data were collected and reduced by program CrysAlisPro, 
and SCALE3 ABSPACK was used for absorption correction
;
_exptl_crystal_colour orange/yellow
_exptl_crystal_density_diffrn 1.316
_exptl_crystal_description plate
_exptl_crystal_F_000 183
_exptl_crystal_size_max 0.3
_exptl_crystal_size_mid 0.1
_exptl_crystal_size_min 0.1
_refine_diff_density_max 0.901
_refine_diff_density_min -0.568
_refine_diff_density_rms 0.159
_refine_ls_abs_structure_details
;
 Refined as a perfect inversion twin.
;
_refine_ls_abs_structure_Flack 0.5
_refine_ls_extinction_method none
_refine_ls_goodness_of_fit_ref 1.307
_refine_ls_hydrogen_treatment constr
_refine_ls_matrix_type full
_refine_ls_number_parameters 70
_refine_ls_number_reflns 773
_refine_ls_number_restraints 29
_refine_ls_restrained_S_all 1.284
_refine_ls_R_factor_all 0.1964
_refine_ls_R_factor_gt 0.1497
_refine_ls_shift/su_max 0.000
_refine_ls_shift/su_mean 0.000
_refine_ls_structure_factor_coef Fsqd
_refine_ls_weighting_details 'w=1/[\s^2^(Fo^2^)+(0.2000P)^2^] where P=(Fo^2^+2Fc^2^)/3'
_refine_ls_weighting_scheme calc
_refine_ls_wR_factor_gt 0.3563
_refine_ls_wR_factor_ref 0.3821
_reflns_Friedel_coverage 1.000
_reflns_Friedel_fraction_full 0.230
_reflns_Friedel_fraction_max 0.226
_reflns_number_gt 448
_reflns_number_total 773
_reflns_threshold_expression 'I > 2\s(I)'
_cod_data_source_file jz6b02458_si_004.cif
_cod_data_source_block 052GPa_P1
_cod_database_code 8000373
_shelx_space_group_comment
;
The symmetry employed for this shelxl refinement is uniquely defined
by the following loop, which should always be used as a source of
symmetry information in preference to the above space-group names.
They are only intended as comments.
;
_olex2_refinement_description
;
1. Fixed Uiso
 At 1.2 times of:
  All C(H) groups, All C(H,H) groups
 At 1.5 times of:
  All O(H,H) groups
2. Restrained distances
 O1-C7
 1.21 with sigma of 0.02
 O2-C7
 1.21 with sigma of 0.02
 C8-O4
 1.21 with sigma of 0.02
 C8-O3
 1.21 with sigma of 0.02
 C4-C8
 1.48 with sigma of 0.002
 C7-C1
 1.48 with sigma of 0.002
 O4-O3
 2.16 with sigma of 0.002
 O1-O2
 2.16 with sigma of 0.002
 N1-C11
 1.48 with sigma of 0.002
 N1-C13
 1.48 with sigma of 0.002
 N1-C9
 1.48 with sigma of 0.002
 C12-N2
 1.48 with sigma of 0.002
 N2-C10
 1.48 with sigma of 0.002
 N2-C14
 1.48 with sigma of 0.002
 C11-C12
 1.52 with sigma of 0.002
 C9-C10
 1.52 with sigma of 0.002
 C13-C14
 1.52 with sigma of 0.002
3. Restrained planarity
 O2, O1, O4, C8, O3, C7, C6, C1, C2, C3, C4, C5
 with sigma of 0.1
4. Uiso/Uaniso restraints and constraints
Uiso(O2) = Uiso(O1) = Uiso(O3) = Uiso(O4)
Uiso(C2) = Uiso(C3) = Uiso(C4) = Uiso(C5) = Uiso(C6) = Uiso(C1)
5.a Rotating group:
 O1W(H1WA,H1WB)
5.b Secondary CH2 refined with riding coordinates:
 C11(H11A,H11B), C9(H9A,H9B), C12(H12A,H12B), C10(H10A,H10B), C14(H14A,H14B),
 C13(H13A,H13B)
5.c Aromatic/amide H refined with riding coordinates:
 C6(H6), C2(H2), C3(H3), C5(H5)
5.d Fitted hexagon refined as free rotating group:
 C6(C1,C2,C3,C4,C5)
;
_olex2_submission_special_instructions 'No special instructions were received'

loop_
_space_group_symop_operation_xyz
'x, y, z'

loop_
_atom_site_label
_atom_site_type_symbol
_atom_site_fract_x
_atom_site_fract_y
_atom_site_fract_z
_atom_site_U_iso_or_equiv
_atom_site_adp_type
_atom_site_occupancy
_atom_site_site_symmetry_order
_atom_site_calc_flag
_atom_site_refinement_flags_posn
Co1 Co 0.001(3) 0.000(2) 0.003(5) 0.033(3) Uiso 1 1 d .
O2 O -0.270(6) -0.043(4) 0.142(7) 0.052(6) Uiso 1 1 d D
N1 N -0.019(6) 0.314(5) 0.021(5) 0.045(16) Uiso 1 1 d D
O1 O 0.078(6) 0.006(4) 0.213(8) 0.052(6) Uiso 1 1 d D
N2 N -0.013(5) 0.688(5) 0.000(5) 0.032(14) Uiso 1 1 d D
O1W O 0.336(6) 0.011(5) -0.027(12) 0.026(9) Uiso 1 1 d .
H1WA H 0.4216 -0.0496 0.0345 0.038 Uiso 1 1 d GR
H1WB H 0.3959 0.1316 -0.0276 0.038 Uiso 1 1 d GR
O4 O -0.129(6) 0.016(4) 0.826(7) 0.052(6) Uiso 1 1 d D
C11 C -0.242(6) 0.395(5) 0.018(14) 0.07(2) Uiso 1 1 d D
H11A H -0.3178 0.3435 0.0881 0.082 Uiso 1 1 calc R
H11B H -0.3305 0.3533 -0.0594 0.082 Uiso 1 1 calc R
C8 C -0.291(7) -0.010(3) 0.748(4) 0.021(12) Uiso 1 1 d D
C9 C 0.101(11) 0.406(5) -0.080(6) 0.08(3) Uiso 1 1 d D
H9A H 0.0487 0.3390 -0.1580 0.097 Uiso 1 1 calc R
H9B H 0.2585 0.3809 -0.0621 0.097 Uiso 1 1 calc R
C12 C -0.240(6) 0.611(4) 0.025(10) 0.048(17) Uiso 1 1 d D
H12A H -0.3521 0.6572 -0.0377 0.057 Uiso 1 1 calc R
H12B H -0.2740 0.6505 0.1078 0.057 Uiso 1 1 calc R
O3 O -0.484(5) -0.033(4) 0.770(8) 0.052(6) Uiso 1 1 d D
C7 C -0.118(7) -0.019(3) 0.226(4) 0.028(13) Uiso 1 1 d D
C10 C 0.093(10) 0.617(5) -0.110(5) 0.050(19) Uiso 1 1 d D
H10A H 0.2430 0.6756 -0.1135 0.060 Uiso 1 1 calc R
H10B H 0.0032 0.6385 -0.1885 0.060 Uiso 1 1 calc R
C6 C 0.007(5) 0.011(3) 0.454(4) 0.042(6) Uiso 1 1 d .
H6 H 0.1542 0.0291 0.4326 0.050 Uiso 1 1 calc R
C1 C -0.169(6) -0.017(3) 0.360(4) 0.042(6) Uiso 1 1 d DG
C2 C -0.388(5) -0.044(4) 0.392(5) 0.042(6) Uiso 1 1 d G
H2 H -0.5063 -0.0632 0.3287 0.050 Uiso 1 1 calc R
C3 C -0.431(5) -0.041(4) 0.518(5) 0.042(6) Uiso 1 1 d G
H3 H -0.5783 -0.0591 0.5393 0.050 Uiso 1 1 calc R
C4 C -0.255(7) -0.013(3) 0.612(4) 0.042(6) Uiso 1 1 d DG
C5 C -0.036(6) 0.014(3) 0.580(4) 0.042(6) Uiso 1 1 d G
H5 H 0.0821 0.0332 0.6432 0.050 Uiso 1 1 calc R
C14 C 0.143(11) 0.624(4) 0.105(7) 0.06(2) Uiso 1 1 d D
H14A H 0.1070 0.6822 0.1832 0.072 Uiso 1 1 calc R
H14B H 0.2948 0.6676 0.0912 0.072 Uiso 1 1 calc R
C13 C 0.135(10) 0.410(4) 0.122(7) 0.036(15) Uiso 1 1 d D
H13A H 0.2843 0.3646 0.1197 0.043 Uiso 1 1 calc R
H13B H 0.0835 0.3776 0.2036 0.043 Uiso 1 1 calc R

loop_
_atom_type_symbol
_atom_type_description
_atom_type_scat_dispersion_real
_atom_type_scat_dispersion_imag
_atom_type_scat_source
C C 0.0033 0.0016 'International Tables Vol C Tables 4.2.6.8 and 6.1.1.4'
H H 0.0000 0.0000 'International Tables Vol C Tables 4.2.6.8 and 6.1.1.4'
Co Co 0.3494 0.9721 'International Tables Vol C Tables 4.2.6.8 and 6.1.1.4'
N N 0.0061 0.0033 'International Tables Vol C Tables 4.2.6.8 and 6.1.1.4'
O O 0.0106 0.0060 'International Tables Vol C Tables 4.2.6.8 and 6.1.1.4'

loop_
_geom_angle_atom_site_label_1
_geom_angle_atom_site_label_2
_geom_angle_atom_site_label_3
_geom_angle
_geom_angle_site_symmetry_1
_geom_angle_site_symmetry_3
N1 Co1 O2 90(2) . .
N1 Co1 O1 85(2) . .
O1 Co1 O2 56.8(18) . .
N2 Co1 O2 83.4(18) 1_545 .
N2 Co1 N1 173(3) 1_545 .
N2 Co1 O1 91(2) 1_545 .
O1W Co1 O2 148(3) . .
O1W Co1 N1 95.3(15) . .
O1W Co1 O1 92(3) . .
O1W Co1 N2 91.0(15) . 1_545
O4 Co1 O2 112(2) 1_554 .
O4 Co1 N1 89.1(19) 1_554 .
O4 Co1 O1 168(3) 1_554 .
O4 Co1 N2 93(2) 1_554 1_545
O4 Co1 O1W 99(3) 1_554 .
C7 O2 Co1 87(3) . .
C11 N1 Co1 119(3) . .
C11 N1 C9 108(7) . .
C11 N1 C13 109(5) . .
C9 N1 Co1 108(3) . .
C9 N1 C13 92(5) . .
C13 N1 Co1 116(3) . .
C7 O1 Co1 90(3) . .
C12 N2 Co1 111(3) . 1_565
C12 N2 C10 120(6) . .
C10 N2 Co1 111(3) . 1_565
C14 N2 Co1 108(3) . 1_565
C14 N2 C12 106(5) . .
C14 N2 C10 101(5) . .
Co1 O1W H1WA 113.0 . .
Co1 O1W H1WB 112.2 . .
H1WA O1W H1WB 105.8 . .
C8 O4 Co1 149(5) . 1_556
N1 C11 H11A 108.4 . .
N1 C11 H11B 108.4 . .
N1 C11 C12 116(4) . .
H11A C11 H11B 107.5 . .
C12 C11 H11A 108.4 . .
C12 C11 H11B 108.4 . .
O4 C8 C4 119(5) . .
O3 C8 O4 126(4) . .
O3 C8 C4 115(6) . .
N1 C9 H9A 106.6 . .
N1 C9 H9B 106.6 . .
N1 C9 C10 123(5) . .
H9A C9 H9B 106.5 . .
C10 C9 H9A 106.6 . .
C10 C9 H9B 106.6 . .
N2 C12 C11 108(4) . .
N2 C12 H12A 110.0 . .
N2 C12 H12B 110.0 . .
C11 C12 H12A 110.0 . .
C11 C12 H12B 110.0 . .
H12A C12 H12B 108.4 . .
O2 C7 C1 120(5) . .
O1 C7 O2 126(4) . .
O1 C7 C1 114(5) . .
N2 C10 C9 102(4) . .
N2 C10 H10A 111.4 . .
N2 C10 H10B 111.4 . .
C9 C10 H10A 111.4 . .
C9 C10 H10B 111.4 . .
H10A C10 H10B 109.3 . .
C1 C6 H6 120.0 . .
C1 C6 C5 120.0 . .
C5 C6 H6 120.0 . .
C6 C1 C7 119(3) . .
C6 C1 C2 120.0 . .
C2 C1 C7 121(3) . .
C1 C2 H2 120.0 . .
C3 C2 C1 120.0 . .
C3 C2 H2 120.0 . .
C2 C3 H3 120.0 . .
C2 C3 C4 120.0 . .
C4 C3 H3 120.0 . .
C3 C4 C8 122(3) . .
C5 C4 C8 118(3) . .
C5 C4 C3 120.0 . .
C6 C5 H5 120.0 . .
C4 C5 C6 120.0 . .
C4 C5 H5 120.0 . .
N2 C14 H14A 108.8 . .
N2 C14 H14B 108.8 . .
N2 C14 C13 114(4) . .
H14A C14 H14B 107.7 . .
C13 C14 H14A 108.8 . .
C13 C14 H14B 108.8 . .
N1 C13 C14 111(4) . .
N1 C13 H13A 109.4 . .
N1 C13 H13B 109.4 . .
C14 C13 H13A 109.4 . .
C14 C13 H13B 109.4 . .
H13A C13 H13B 108.0 . .

loop_
_geom_bond_atom_site_label_1
_geom_bond_atom_site_label_2
_geom_bond_distance
_geom_bond_site_symmetry_2
Co1 O2 2.31(8) .
Co1 N1 2.23(5) .
Co1 O1 2.24(9) .
Co1 N2 2.20(4) 1_545
Co1 O1W 2.06(5) .
Co1 O4 1.97(8) 1_554
O2 C7 1.22(3) .
N1 C11 1.480(3) .
N1 C9 1.480(3) .
N1 C13 1.480(3) .
O1 C7 1.20(3) .
N2 Co1 2.20(4) 1_565
N2 C12 1.480(3) .
N2 C10 1.480(3) .
N2 C14 1.480(3) .
O1W H1WA 0.9098 .
O1W H1WB 0.9049 .
O4 Co1 1.97(8) 1_556
O4 C8 1.22(3) .
C11 H11A 0.9700 .
C11 H11B 0.9700 .
C11 C12 1.520(3) .
C8 O3 1.20(3) .
C8 C4 1.480(3) .
C9 H9A 0.9700 .
C9 H9B 0.9700 .
C9 C10 1.520(3) .
C12 H12A 0.9700 .
C12 H12B 0.9700 .
C7 C1 1.480(3) .
C10 H10A 0.9700 .
C10 H10B 0.9700 .
C6 H6 0.9300 .
C6 C1 1.3900 .
C6 C5 1.3900 .
C1 C2 1.3900 .
C2 H2 0.9300 .
C2 C3 1.3900 .
C3 H3 0.9300 .
C3 C4 1.3900 .
C4 C5 1.3900 .
C5 H5 0.9300 .
C14 H14A 0.9700 .
C14 H14B 0.9700 .
C14 C13 1.520(3) .
C13 H13A 0.9700 .
C13 H13B 0.9700 .

loop_
_geom_torsion_atom_site_label_1
_geom_torsion_atom_site_label_2
_geom_torsion_atom_site_label_3
_geom_torsion_atom_site_label_4
_geom_torsion
_geom_torsion_site_symmetry_1
Co1 O2 C7 O1 -2.7(13) .
Co1 O2 C7 C1 176.8(11) .
Co1 N1 C11 C12 -177(7) .
Co1 N1 C9 C10 171(5) .
Co1 N1 C13 C14 167(6) .
Co1 O1 C7 O2 2.7(13) .
Co1 O1 C7 C1 -176.7(11) .
Co1 N2 C12 C11 178(6) 1_565
Co1 N2 C10 C9 171(3) 1_565
Co1 N2 C14 C13 175(6) 1_565
Co1 O4 C8 O3 18(4) 1_556
Co1 O4 C8 C4 -163(4) 1_556
O2 C7 C1 C6 -179.6(6) .
O2 C7 C1 C2 0.4(11) .
N1 C11 C12 N2 14(12) .
N1 C9 C10 N2 11(7) .
O1 C7 C1 C6 -0.1(10) .
O1 C7 C1 C2 179.9(6) .
N2 C14 C13 N1 4(9) .
O4 C8 C4 C3 179.9(6) .
O4 C8 C4 C5 0.4(11) .
C11 N1 C9 C10 41(9) .
C11 N1 C13 C14 -54(8) .
C8 C4 C5 C6 179.6(7) .
C9 N1 C11 C12 -54(11) .
C9 N1 C13 C14 55(6) .
C12 N2 C10 C9 -59(6) .
C12 N2 C14 C13 56(8) .
O3 C8 C4 C3 -0.6(12) .
O3 C8 C4 C5 179.8(8) .
C7 C1 C2 C3 -180.0(7) .
C10 N2 C12 C11 48(9) .
C10 N2 C14 C13 -69(7) .
C6 C1 C2 C3 0.0 .
C1 C6 C5 C4 0.0 .
C1 C2 C3 C4 0.0 .
C2 C3 C4 C8 -179.6(8) .
C2 C3 C4 C5 0.0 .
C3 C4 C5 C6 0.0 .
C5 C6 C1 C7 180.0(7) .
C5 C6 C1 C2 0.0 .
C14 N2 C12 C11 -65(8) .
C14 N2 C10 C9 56(5) .
C13 N1 C11 C12 46(11) .
C13 N1 C9 C10 -70(7) .
